data_4517747
loop_
_publ_author_name
'Liu, Xin'
'Carr, Paul'
'Gardiner, Michael G.'
'Banwell, Martin G.'
'Elbanna, Ahmed H.'
'Khalil, Zeinab G.'
'Capon, Robert J.'

_publ_section_title
;
 Levoglucosenone and Its Pseudoenantiomer <i>iso</i>-Levoglucosenone as
 Scaffolds for Drug Discovery and Development.
;
_journal_issue 23
_journal_name_full 'ACS omega'
_journal_page_first 13926
_journal_page_last 13939
_journal_paper_doi 10.1021/acsomega.0c01331
_journal_volume 5
_journal_year 2020
_chemical_absolute_configuration ad
_chemical_formula_sum 'C13 H14 N2 O3'
_chemical_formula_weight 246.26
_space_group_crystal_system orthorhombic
_space_group_IT_number 19
_space_group_name_Hall 'P 2ac 2ab'
_space_group_name_H-M_alt 'P 21 21 21'
_symmetry_cell_setting orthorhombic
_symmetry_space_group_name_Hall 'P 2ac 2ab'
_symmetry_space_group_name_H-M 'P 21 21 21'
_atom_sites_solution_hydrogens geom
_atom_sites_solution_primary direct
_atom_sites_solution_secondary difmap
_audit_creation_date 2017-02-17
_audit_creation_method 'CrysAlisPro 1.171.38.46 (Rigaku OD, 2015)'
_audit_update_record
;
2017-02-27 # Formatted by publCIF

;
_cell_angle_alpha 90.0
_cell_angle_beta 90.0
_cell_angle_gamma 90.0
_cell_formula_units_Z 4
_cell_length_a 9.26094(4)
_cell_length_b 9.56903(5)
_cell_length_c 13.38456(6)
_cell_measurement_reflns_used 19989
_cell_measurement_temperature 150.00(10)
_cell_measurement_theta_max 73.6650
_cell_measurement_theta_min 3.2090
_cell_volume 1186.116(10)
_computing_cell_refinement 'CrysAlisPro 1.171.38.46 (Rigaku OD, 2015)'
_computing_data_collection 'CrysAlisPro 1.171.38.46 (Rigaku OD, 2015)'
_computing_data_reduction 'CrysAlisPro 1.171.38.46 (Rigaku OD, 2015)'
_computing_molecular_graphics 'SHELXLE (C. B. H&#x00C3;&#x00BC;bschle et al.,2011)'
_computing_publication_material 'publCIF (Westrip, 2010)'
_computing_structure_refinement 'SHELXL-97 (Sheldrick, 2015)'
_computing_structure_solution 'SHELXT (Sheldrick, 2015)'
_diffrn_ambient_environment N~2~
_diffrn_ambient_temperature 150.00(10)
_diffrn_detector 'CCD plate'
_diffrn_detector_area_resol_mean 8.1297
_diffrn_detector_type EosS2
_diffrn_measured_fraction_theta_full 0.9875
_diffrn_measured_fraction_theta_max 0.9992
_diffrn_measurement_details
;
List of Runs (angles in degrees, time in seconds):

  # Type    Start    End  Width  t~exp~   \w     \q     \k     \f   Frames
--------------------------------------------------------------------------
  1  \w   -104.00 -20.00   1.00    1.00    --  -36.95 -57.00-120.00   84
  2  \w     18.00 106.00   1.00    1.00    --   36.95  38.00-150.00   88
  3  \w    -32.00  56.00   1.00    1.00    --   36.95 -38.00  30.00   88
  4  \w     23.00  90.00   1.00    1.00    --   36.95-125.00 120.00   67
  5  \w    -34.00  66.00   1.00    1.00    --   36.95 -19.00  90.00  100
  6  \w      1.00  76.00   1.00    1.00    --   36.95 -99.00 -90.00   75
  7  \w      1.00  76.00   1.00    1.00    --   36.95 -99.00 150.00   75
  8  \w     20.00 104.00   1.00    1.00    --   36.95  57.00   0.00   84
  9  \w     23.00  90.00   1.00    1.00    --   36.95-125.00 -90.00   67
 10  \w    -32.00  56.00   1.00    1.00    --   36.95 -38.00   0.00   88
 11  \w      1.00  76.00   1.00    1.00    --   36.95 -99.00 -30.00   75
 12  \w     41.00 116.00   1.00    2.00    --  111.00-111.00-150.00   75
 13  \w     43.00 138.00   1.00    2.00    --  111.00 -77.00 120.00   95
 14  \w     91.00 178.00   1.00    2.00    --  111.00  64.00 -30.00   87
 15  \w     41.00 136.00   1.00    2.00    --  111.00 -25.00   0.00   95
 16  \w     42.00 146.00   1.00    2.00    --  111.00 -92.00  30.00  104
 17  \w     92.00 178.00   1.00    2.00    --  111.00  38.00 150.00   86
 18  \w    100.00 178.00   1.00    2.00    --  111.00 111.00  90.00   78
 19  \w     42.00 130.00   1.00    2.00    --  111.00 -38.00 150.00   88
 20  \w     57.00 150.00   1.00    2.00    --  111.00 178.00  30.00   93
 21  \w     43.00 128.00   1.00    2.00    --  111.00 -50.00-120.00   85
 22  \w     41.00 116.00   1.00    2.00    --  111.00-111.00   0.00   75
 23  \w     44.00 131.00   1.00    2.00    --  111.00 -64.00 -60.00   87
 24  \w     44.00 131.00   1.00    2.00    --  111.00 -64.00  30.00   87
 25  \w     42.00 130.00   1.00    2.00    --  111.00 -38.00 -30.00   88
 26  \w     43.00 128.00   1.00    2.00    --  111.00 -50.00 -30.00   85
 27  \w     43.00 138.00   1.00    2.00    --  111.00 -77.00 -60.00   95
 28  \w     42.00 146.00   1.00    2.00    --  111.00 -92.00 150.00  104
 29  \w     65.00 178.00   1.00    2.00    --  111.00  12.00 -90.00  113
 30  \w     84.00 178.00   1.00    2.00    --  111.00  77.00-150.00   94
 31  \w     86.00 178.00   1.00    2.00    --  111.00  25.00 -30.00   92
 32  \w     94.00 178.00   1.00    2.00    --  111.00  50.00 120.00   84
 33  \w     41.00 116.00   1.00    2.00    --  111.00-111.00 -60.00   75
 34  \w     44.00 131.00   1.00    2.00    --  111.00 -64.00-120.00   87
 35  \w     41.00 116.00   1.00    2.00    --  111.00-111.00  30.00   75
 36  \w     41.00 116.00   1.00    2.00    --  111.00-111.00  60.00   75
 37  \w    100.00 178.00   1.00    2.00    --  111.00 111.00 -60.00   78
 38  \w    100.00 178.00   1.00    2.00    --  111.00 111.00   0.00   78
 39  \w    100.00 178.00   1.00    2.00    --  111.00 111.00 150.00   78
 40  \w     43.00 128.00   1.00    2.00    --  111.00 -50.00-180.00   85
 41  \w     43.00 128.00   1.00    2.00    --  111.00 -50.00 -90.00   85
 42  \w     92.00 178.00   1.00    2.00    --  111.00  38.00-180.00   86
 43  \w     43.00 128.00   1.00    2.00    --  111.00 -54.00 118.23   85
 44  \w      4.00  33.00   1.00    1.00    --   36.95  89.00 144.60   29
 45  \w      3.00  32.00   1.00    1.00    --   36.95  90.00 -79.06   29
 46  \w    -32.00 106.00   1.00    1.00    --   36.95   0.00-180.00  138
 47  \w     20.00 104.00   1.00    1.00    --   36.95  57.00-120.00   84
 48  \w     10.00 105.00   1.00    1.00    --   36.95  77.00  30.00   95
 49  \w     20.00 104.00   1.00    1.00    --   36.95  57.00  90.00   84
;
_diffrn_measurement_device 'four-circle diffractometer'
_diffrn_measurement_device_type 'SuperNova, Dual, Cu at zero, EosS2'
_diffrn_measurement_method '\w scans'
_diffrn_orient_matrix_type 'CrysAlisPro convention (1999,Acta A55,543-557)'
_diffrn_orient_matrix_UB_11 -0.0358144000
_diffrn_orient_matrix_UB_12 0.0068485000
_diffrn_orient_matrix_UB_13 0.1123435000
_diffrn_orient_matrix_UB_21 0.0156101000
_diffrn_orient_matrix_UB_22 -0.1598935000
_diffrn_orient_matrix_UB_23 0.0073277000
_diffrn_orient_matrix_UB_31 0.1616887000
_diffrn_orient_matrix_UB_32 0.0169536000
_diffrn_orient_matrix_UB_33 0.0241732000
_diffrn_radiation_monochromator mirror
_diffrn_radiation_probe x-ray
_diffrn_radiation_type 'Cu K\a'
_diffrn_radiation_wavelength 1.54184
_diffrn_reflns_av_R_equivalents 0.0373
_diffrn_reflns_av_sigmaI/netI 0.0290
_diffrn_reflns_limit_h_max 11
_diffrn_reflns_limit_h_min -9
_diffrn_reflns_limit_k_max 11
_diffrn_reflns_limit_k_min -11
_diffrn_reflns_limit_l_max 16
_diffrn_reflns_limit_l_min -16
_diffrn_reflns_number 24123
_diffrn_reflns_theta_full 74.3338
_diffrn_reflns_theta_max 73.8344
_diffrn_reflns_theta_min 3.3019
_diffrn_source 'micro-focus sealed X-ray tube'
_diffrn_source_type 'SuperNova (Cu) X-ray Source'
_exptl_absorpt_coefficient_mu 0.821
_exptl_absorpt_correction_T_max 1.00000
_exptl_absorpt_correction_T_min 0.76706
_exptl_absorpt_correction_type multi-scan
_exptl_absorpt_process_details
;
CrysAlisPro 1.171.38.46 (Rigaku Oxford Diffraction, 2015)
Empirical absorption correction using spherical harmonics,
 implemented in SCALE3 ABSPACK scaling algorithm.
;
_exptl_crystal_colour yellow
_exptl_crystal_density_diffrn 1.379
_exptl_crystal_density_method 'not measured'
_exptl_crystal_description block
_exptl_crystal_F_000 520
_exptl_crystal_size_max 0.526
_exptl_crystal_size_mid 0.198
_exptl_crystal_size_min 0.138
_refine_diff_density_max 0.272
_refine_diff_density_min -0.208
_refine_diff_density_rms 0.049
_refine_ls_abs_structure_details 'Flack H D (1983), Acta Cryst. A39, 876-881'
_refine_ls_abs_structure_Flack -0.01(14)
_refine_ls_extinction_coef 0.0059(12)
_refine_ls_extinction_expression Fc^*^=kFc[1+0.001xFc^2^\l^3^/sin(2\q)]^-1/4^
_refine_ls_extinction_method SHELXL
_refine_ls_goodness_of_fit_ref 1.191
_refine_ls_hydrogen_treatment mixed
_refine_ls_matrix_type full
_refine_ls_number_parameters 169
_refine_ls_number_reflns 2405
_refine_ls_number_restraints 0
_refine_ls_restrained_S_all 1.191
_refine_ls_R_factor_all 0.0409
_refine_ls_R_factor_gt 0.0408
_refine_ls_shift/su_max 0.001
_refine_ls_shift/su_mean 0.000
_refine_ls_structure_factor_coef Fsqd
_refine_ls_weighting_details 'calc w=1/[\s^2^(Fo^2^)+(0.1000P)^2^+0.0000P] where P=(Fo^2^+2Fc^2^)/3'
_refine_ls_weighting_scheme calc
_refine_ls_wR_factor_gt 0.1194
_refine_ls_wR_factor_ref 0.1196
_reflns_number_gt 2393
_reflns_number_total 2405
_reflns_threshold_expression >2sigma(I)
_cod_data_source_file ao0c01331_si_011.cif
_cod_data_source_block ban17_15sn
_cod_depositor_comments 'Adding full bibliography for 4517747--4517755.cif.'
_cod_database_code 4517747
_publcif_datablock.id {7b9376af-dd7c-4286-9686-ff0beff9568d}

loop_
_symmetry_equiv_pos_as_xyz
'x, y, z'
'-x+1/2, -y, z+1/2'
'-x, y+1/2, -z+1/2'
'x+1/2, -y+1/2, -z'

loop_
_atom_site_label
_atom_site_type_symbol
_atom_site_fract_x
_atom_site_fract_y
_atom_site_fract_z
_atom_site_U_iso_or_equiv
_atom_site_adp_type
_atom_site_occupancy
_atom_site_symmetry_multiplicity
_atom_site_calc_flag
_atom_site_refinement_flags
_atom_site_disorder_assembly
_atom_site_disorder_group
O1 O 0.49697(9) 0.10808(9) 0.18875(7) 0.0276(2) Uani 1 1 d . . .
N1 N 0.97072(12) 0.48947(12) 0.11033(9) 0.0320(3) Uani 1 1 d . . .
C1 C 1.03379(15) 0.56673(14) 0.18155(12) 0.0349(3) Uani 1 1 d . . .
H1 H 1.1172 0.6190 0.1638 0.042 Uiso 1 1 calc R . .
O2 O 0.41088(9) 0.27874(10) 0.08998(7) 0.0293(3) Uani 1 1 d . . .
N2 N 0.76673(11) 0.33915(11) 0.07997(8) 0.0272(3) Uani 1 1 d . . .
C2 C 0.98501(15) 0.57560(14) 0.28037(10) 0.0326(3) Uani 1 1 d . . .
H2 H 1.0347 0.6330 0.3270 0.039 Uiso 1 1 calc R . .
O3 O 0.64084(10) 0.18915(10) 0.37924(7) 0.0291(2) Uani 1 1 d . . .
C3 C 0.86445(14) 0.50078(12) 0.31032(9) 0.0276(3) Uani 1 1 d . . .
H3 H 0.8306 0.5050 0.3772 0.033 Uiso 1 1 calc R . .
C4 C 0.79441(13) 0.41886(12) 0.23878(8) 0.0226(3) Uani 1 1 d . . .
C5 C 0.85307(14) 0.42085(13) 0.14044(9) 0.0253(3) Uani 1 1 d . . .
C6 C 0.67127(11) 0.32932(12) 0.23556(8) 0.0221(3) Uani 1 1 d . . .
C7 C 0.66002(12) 0.28314(12) 0.13950(8) 0.0238(3) Uani 1 1 d . . .
C8 C 0.53538(13) 0.19305(13) 0.10674(8) 0.0253(3) Uani 1 1 d . . .
H8 H 0.5602 0.1361 0.0465 0.030 Uiso 1 1 calc R . .
C9 C 0.44096(12) 0.20896(12) 0.25899(9) 0.0261(3) Uani 1 1 d . . .
H9 H 0.3740 0.1634 0.3077 0.031 Uiso 1 1 calc R . .
C10 C 0.56563(12) 0.28216(11) 0.31356(9) 0.0228(3) Uani 1 1 d . . .
H10 H 0.5284 0.3645 0.3517 0.027 Uiso 1 1 calc R . .
C11 C 0.35762(14) 0.31118(13) 0.18974(9) 0.0286(3) Uani 1 1 d . . .
H11A H 0.2522 0.2953 0.1943 0.034 Uiso 1 1 calc R . .
H11B H 0.3786 0.4095 0.2076 0.034 Uiso 1 1 calc R . .
H22 H 0.7966(18) 0.3085(17) 0.0199(13) 0.029(4) Uiso 1 1 d . . .
C12 C 0.58041(17) 0.17629(19) 0.47629(11) 0.0443(4) Uani 1 1 d . . .
H12A H 0.4946 0.1146 0.4743 0.053 Uiso 1 1 calc R . .
H12B H 0.5500 0.2691 0.5013 0.053 Uiso 1 1 calc R . .
C13 C 0.69209(19) 0.1159(3) 0.54330(13) 0.0566(5) Uani 1 1 d . . .
H13A H 0.7236 0.0254 0.5169 0.085 Uiso 1 1 calc R . .
H13B H 0.6514 0.1030 0.6103 0.085 Uiso 1 1 calc R . .
H13C H 0.7749 0.1795 0.5469 0.085 Uiso 1 1 calc R . .

loop_
_atom_site_aniso_label
_atom_site_aniso_U_11
_atom_site_aniso_U_22
_atom_site_aniso_U_33
_atom_site_aniso_U_23
_atom_site_aniso_U_13
_atom_site_aniso_U_12
O1 0.0296(5) 0.0180(4) 0.0352(4) -0.0031(3) 0.0022(3) -0.0030(3)
N1 0.0273(5) 0.0319(6) 0.0368(6) 0.0016(4) 0.0056(4) -0.0032(4)
C1 0.0250(6) 0.0306(6) 0.0491(7) 0.0018(6) 0.0037(6) -0.0069(5)
O2 0.0268(5) 0.0294(5) 0.0316(5) -0.0048(3) -0.0047(3) 0.0015(3)
N2 0.0258(5) 0.0292(6) 0.0265(5) -0.0021(4) 0.0029(4) -0.0019(4)
C2 0.0281(6) 0.0270(6) 0.0427(7) -0.0041(5) -0.0064(5) -0.0033(5)
O3 0.0318(4) 0.0292(4) 0.0263(4) 0.0050(3) 0.0042(3) 0.0057(4)
C3 0.0269(6) 0.0249(6) 0.0309(6) -0.0041(4) -0.0036(5) 0.0005(4)
C4 0.0215(6) 0.0203(5) 0.0260(5) 0.0013(4) 0.0009(4) 0.0029(4)
C5 0.0240(6) 0.0237(5) 0.0283(5) 0.0012(4) 0.0023(4) 0.0004(5)
C6 0.0198(5) 0.0201(5) 0.0265(5) -0.0006(4) 0.0004(4) 0.0014(4)
C7 0.0218(5) 0.0221(5) 0.0275(5) 0.0009(4) 0.0008(4) 0.0003(4)
C8 0.0236(6) 0.0230(5) 0.0293(5) -0.0031(4) -0.0020(4) -0.0015(4)
C9 0.0233(5) 0.0222(5) 0.0328(6) -0.0033(4) 0.0034(4) -0.0006(4)
C10 0.0221(5) 0.0190(5) 0.0274(5) 0.0006(4) 0.0035(4) 0.0005(4)
C11 0.0227(5) 0.0285(6) 0.0347(6) -0.0062(5) -0.0033(5) -0.0003(5)
C12 0.0455(8) 0.0547(9) 0.0327(7) 0.0087(6) 0.0102(6) 0.0100(7)
C13 0.0434(8) 0.0861(13) 0.0403(7) 0.0251(8) -0.0046(7) -0.0091(9)

loop_
_atom_type_symbol
_atom_type_description
_atom_type_scat_dispersion_real
_atom_type_scat_dispersion_imag
_atom_type_scat_source
C C 0.0181 0.0091 'International Tables Vol C Tables 4.2.6.8 and 6.1.1.4'
H H 0.0000 0.0000 'International Tables Vol C Tables 4.2.6.8 and 6.1.1.4'
N N 0.0311 0.0180 'International Tables Vol C Tables 4.2.6.8 and 6.1.1.4'
O O 0.0492 0.0322 'International Tables Vol C Tables 4.2.6.8 and 6.1.1.4'

loop_
_geom_angle_atom_site_label_1
_geom_angle_atom_site_label_2
_geom_angle_atom_site_label_3
_geom_angle
_geom_angle_site_symmetry_1
_geom_angle_site_symmetry_3
_geom_angle_publ_flag
C8 O1 C9 102.23(9) . . ?
C5 N1 C1 114.35(12) . . ?
N1 C1 C2 124.38(12) . . ?
N1 C1 H1 117.8 . . ?
C2 C1 H1 117.8 . . ?
C8 O2 C11 104.53(9) . . ?
C7 N2 C5 107.26(10) . . ?
C7 N2 H22 127.6(10) . . ?
C5 N2 H22 122.1(10) . . ?
C3 C2 C1 120.13(12) . . ?
C3 C2 H2 119.9 . . ?
C1 C2 H2 119.9 . . ?
C12 O3 C10 115.08(9) . . ?
C2 C3 C4 117.76(12) . . ?
C2 C3 H3 121.1 . . ?
C4 C3 H3 121.1 . . ?
C3 C4 C5 116.67(12) . . ?
C3 C4 C6 136.77(11) . . ?
C5 C4 C6 106.55(10) . . ?
N1 C5 N2 125.07(11) . . ?
N1 C5 C4 126.67(12) . . ?
N2 C5 C4 108.26(11) . . ?
C7 C6 C4 106.51(10) . . ?
C7 C6 C10 120.59(10) . . ?
C4 C6 C10 132.89(10) . . ?
C6 C7 N2 111.37(10) . . ?
C6 C7 C8 121.24(10) . . ?
N2 C7 C8 127.15(10) . . ?
O1 C8 O2 104.40(9) . . ?
O1 C8 C7 107.24(9) . . ?
O2 C8 C7 109.56(9) . . ?
O1 C8 H8 111.8 . . ?
O2 C8 H8 111.8 . . ?
C7 C8 H8 111.8 . . ?
O1 C9 C10 110.16(9) . . ?
O1 C9 C11 102.19(10) . . ?
C10 C9 C11 111.74(9) . . ?
O1 C9 H9 110.8 . . ?
C10 C9 H9 110.8 . . ?
C11 C9 H9 110.8 . . ?
O3 C10 C6 107.28(9) . . ?
O3 C10 C9 111.98(9) . . ?
C6 C10 C9 107.25(9) . . ?
O3 C10 H10 110.1 . . ?
C6 C10 H10 110.1 . . ?
C9 C10 H10 110.1 . . ?
O2 C11 C9 104.16(9) . . ?
O2 C11 H11A 110.9 . . ?
C9 C11 H11A 110.9 . . ?
O2 C11 H11B 110.9 . . ?
C9 C11 H11B 110.9 . . ?
H11A C11 H11B 108.9 . . ?
O3 C12 C13 108.15(12) . . ?
O3 C12 H12A 110.1 . . ?
C13 C12 H12A 110.1 . . ?
O3 C12 H12B 110.1 . . ?
C13 C12 H12B 110.1 . . ?
H12A C12 H12B 108.4 . . ?
C12 C13 H13A 109.5 . . ?
C12 C13 H13B 109.5 . . ?
H13A C13 H13B 109.5 . . ?
C12 C13 H13C 109.5 . . ?
H13A C13 H13C 109.5 . . ?
H13B C13 H13C 109.5 . . ?

loop_
_geom_bond_atom_site_label_1
_geom_bond_atom_site_label_2
_geom_bond_distance
_geom_bond_site_symmetry_2
_geom_bond_publ_flag
O1 C8 1.4115(14) . ?
O1 C9 1.4438(14) . ?
N1 C5 1.3344(16) . ?
N1 C1 1.3403(19) . ?
C1 C2 1.400(2) . ?
C1 H1 0.9500 . ?
O2 C8 1.4325(14) . ?
O2 C11 1.4568(14) . ?
N2 C7 1.3779(14) . ?
N2 C5 1.3805(16) . ?
N2 H22 0.900(17) . ?
C2 C3 1.3856(19) . ?
C2 H2 0.9500 . ?
O3 C12 1.4198(16) . ?
O3 C10 1.4318(14) . ?
C3 C4 1.3972(17) . ?
C3 H3 0.9500 . ?
C4 C5 1.4241(16) . ?
C4 C6 1.4271(16) . ?
C6 C7 1.3634(15) . ?
C6 C10 1.5002(14) . ?
C7 C8 1.5060(16) . ?
C8 H8 1.0000 . ?
C9 C10 1.5353(16) . ?
C9 C11 1.5529(17) . ?
C9 H9 1.0000 . ?
C10 H10 1.0000 . ?
C11 H11A 0.9900 . ?
C11 H11B 0.9900 . ?
C12 C13 1.486(2) . ?
C12 H12A 0.9900 . ?
C12 H12B 0.9900 . ?
C13 H13A 0.9800 . ?
C13 H13B 0.9800 . ?
C13 H13C 0.9800 . ?

loop_
_publcif_info_datablock.id
_publcif_info_datablock.publ_exptl
_publcif_info_datablock.publ_geom
_publcif_info_datablock.structure
{7b9376af-dd7c-4286-9686-ff0beff9568d} y y y

loop_
_publcif_info_cif.paper_type
?
